data_2311887
loop_
_publ_author_name
'Schwendtner, Karolina'
'Kolitsch, Uwe'

_publ_section_title
;
 M<sup>3+</sup>(H<sub>2</sub>AsO<sub>4</sub>)(H<sub>2</sub>As<sub>2</sub>O<sub>7</sub>)
 (M<sup>3+</sup> = Al, Ga) and
 In<sub>2</sub>(H<sub>2</sub>AsO<sub>4</sub>)<sub>2</sub>(H<sub>2</sub>As<sub>2</sub>O<sub>7</sub>)<sub>2</sub>:
 a new layer structure type and a new framework structure type containing
 the rare H<sub>2</sub>As<sub>2</sub>O<sub>7</sub><sup>2-</sup> group.
;
_journal_coeditor_code LY3048
_journal_issue 'Pt 8'
_journal_name_full 'Acta crystallographica. Section C, Structural chemistry'
_journal_page_first 600
_journal_page_last 608
_journal_paper_doi 10.1107/S2053229617009676
_journal_volume 73
_journal_year 2017
_chemical_formula_iupac 'Ga (H2 As O4) (H2 As2 O7)'
_chemical_formula_structural 'Ga1 (H2 As1 O4) (H2 As2 O7)'
_chemical_formula_sum 'As3 Ga H4 O11'
_chemical_formula_weight 474.51
_chemical_name_common 'gallium dihydrogen arsenate dihydrogen diarsenate'
_chemical_name_systematic 'Gallium dihydrogen arsenate(V) dihydrogen diarsenate(V)'
_space_group_crystal_system orthorhombic
_space_group_IT_number 62
_space_group_name_Hall '-P 2ac 2n'
_space_group_name_H-M_alt 'P n m a'
_atom_sites_solution_hydrogens difmap
_atom_sites_solution_primary direct
_atom_sites_solution_secondary difmap
_audit_creation_method SHELXL-2016/6
_cell_angle_alpha 90
_cell_angle_beta 90
_cell_angle_gamma 90
_cell_formula_units_Z 4
_cell_length_a 4.9160(10)
_cell_length_b 11.213(2)
_cell_length_c 15.853(3)
_cell_measurement_reflns_used 1874
_cell_measurement_temperature 293(2)
_cell_measurement_theta_max 32.577
_cell_measurement_theta_min 2.037
_cell_volume 873.9(3)
_computing_cell_refinement
;
SCALEPACK (Otwinowski <i>et al.</i>,  2003)
;
_computing_data_collection
;
COLLECT (Nonius, 2003)
;
_computing_data_reduction
;
DENZO and SCALEPACK (Otwinowski <i>et al.</i>,  2003)
;
_computing_molecular_graphics
;
DIAMOND (Brandenburg, 2005)
;
_computing_structure_refinement
;
SHELXL2016 (Sheldrick, 2015)
;
_computing_structure_solution
;
SHELXS97 (Sheldrick, 2008)
;
_diffrn_ambient_temperature 293(2)
_diffrn_measured_fraction_theta_full 0.996
_diffrn_measured_fraction_theta_max 0.996
_diffrn_measurement_device_type 'Nonius KappaCCD single-crystal four-circle'
_diffrn_measurement_method '\f and \w scans'
_diffrn_radiation_type MoK\a
_diffrn_radiation_wavelength 0.71073
_diffrn_reflns_av_R_equivalents 0.0150
_diffrn_reflns_limit_h_max 7
_diffrn_reflns_limit_h_min -7
_diffrn_reflns_limit_k_max 16
_diffrn_reflns_limit_k_min -16
_diffrn_reflns_limit_l_max 23
_diffrn_reflns_limit_l_min -23
_diffrn_reflns_number 2970
_diffrn_reflns_theta_full 25.242
_diffrn_reflns_theta_max 32.533
_diffrn_reflns_theta_min 3.634
_exptl_absorpt_coefficient_mu 14.474
_exptl_absorpt_correction_T_max 0.6706
_exptl_absorpt_correction_T_min 0.2201
_exptl_absorpt_correction_type multi-scan
_exptl_absorpt_process_details
;
(SCALEPACK; Otwinowski <i>et al.</i>,  2003)
;
_exptl_crystal_colour colourless
_exptl_crystal_density_diffrn 3.607
_exptl_crystal_density_method 'not measured'
_exptl_crystal_description acicular
_exptl_crystal_F_000 888
_exptl_crystal_size_max 0.150
_exptl_crystal_size_mid 0.070
_exptl_crystal_size_min 0.030
_refine_diff_density_max 1.891
_refine_diff_density_min -1.522
_refine_ls_extinction_coef 0.0010(3)
_refine_ls_extinction_expression Fc^*^=kFc[1+0.001xFc^2^\l^3^/sin(2\q)]^-1/4^
_refine_ls_extinction_method
;
SHELXL2016 (Sheldrick, 2015)
;
_refine_ls_goodness_of_fit_ref 1.140
_refine_ls_hydrogen_treatment refall
_refine_ls_matrix_type full
_refine_ls_number_parameters 84
_refine_ls_number_reflns 1652
_refine_ls_number_restraints 0
_refine_ls_restrained_S_all 1.140
_refine_ls_R_factor_all 0.0364
_refine_ls_R_factor_gt 0.0309
_refine_ls_shift/su_max 0.001
_refine_ls_shift/su_mean 0.000
_refine_ls_structure_factor_coef Fsqd
_refine_ls_weighting_details 'w=1/[\s^2^(Fo^2^)+(0.0405P)^2^+3.2043P] where P=(Fo^2^+2Fc^2^)/3'
_refine_ls_weighting_scheme calc
_refine_ls_wR_factor_gt 0.0794
_refine_ls_wR_factor_ref 0.0818
_reflns_number_gt 1470
_reflns_number_total 1652
_reflns_threshold_expression 'I > 2\s(I)'
_cod_data_source_file ly3048sup1.cif
_cod_data_source_block GaH2AsO4H2As2O7
_cod_database_code 2311887
_shelx_space_group_comment
;
The symmetry employed for this shelxl refinement is uniquely defined
by the following loop, which should always be used as a source of
symmetry information in preference to the above space-group names.
They are only intended as comments.
;
_shelx_estimated_absorpt_t_min 0.220
_shelx_estimated_absorpt_t_max 0.671

loop_
_space_group_symop_operation_xyz
'x, y, z'
'-x+1/2, -y, z+1/2'
'-x, y+1/2, -z'
'x+1/2, -y+1/2, -z+1/2'
'-x, -y, -z'
'x-1/2, y, -z-1/2'
'x, -y-1/2, z'
'-x-1/2, y-1/2, z-1/2'

loop_
_atom_site_type_symbol
_atom_site_label
_atom_site_fract_x
_atom_site_fract_y
_atom_site_fract_z
_atom_site_U_iso_or_equiv
_atom_site_adp_type
_atom_site_calc_flag
_atom_site_occupancy
As As1 0.06428(10) 0.250000 0.60150(3) 0.01201(12) Uani d 1
As As2 0.49079(6) 0.10749(3) 0.38577(2) 0.01114(10) Uani d 1
Ga Ga1 0.000000 0.000000 0.500000 0.01141(12) Uani d 1
O O1 0.1911(5) 0.1282(2) 0.55641(16) 0.0167(4) Uani d 1
O O2 -0.2805(7) 0.250000 0.6100(2) 0.0204(7) Uani d 1
O O3 0.1365(8) 0.250000 0.7066(2) 0.0240(8) Uani d 1
H H3 0.29(2) 0.250000 0.722(6) 0.06(3) Uiso d 1
O O4 0.7303(5) 0.1157(2) 0.45776(15) 0.0161(5) Uani d 1
O O5 0.2196(5) 0.0229(2) 0.39671(14) 0.0163(4) Uani d 1
O O6 0.6400(5) 0.0699(3) 0.29132(16) 0.0229(6) Uani d 1
H H6 0.519(13) 0.057(6) 0.253(5) 0.06(2) Uiso d 1
O O7 0.3627(8) 0.250000 0.3692(3) 0.0231(8) Uani d 1

loop_
_atom_site_aniso_label
_atom_site_aniso_U_11
_atom_site_aniso_U_22
_atom_site_aniso_U_33
_atom_site_aniso_U_12
_atom_site_aniso_U_13
_atom_site_aniso_U_23
As1 0.0093(2) 0.0144(2) 0.0123(2) 0.000 0.00000(15) 0.000
As2 0.00747(16) 0.01327(17) 0.01268(16) -0.00040(9) -0.00065(9) 0.00038(10)
Ga1 0.0076(2) 0.0128(2) 0.0137(2) -0.00118(15) -0.00056(15) 0.00067(16)
O1 0.0089(9) 0.0146(10) 0.0265(12) 0.0003(8) -0.0014(9) -0.0049(9)
O2 0.0092(14) 0.035(2) 0.0175(16) 0.000 0.0014(11) 0.000
O3 0.0181(17) 0.042(2) 0.0122(15) 0.000 -0.0011(13) 0.000
O4 0.0132(10) 0.0172(11) 0.0179(11) 0.0026(9) -0.0054(8) -0.0025(8)
O5 0.0123(10) 0.0206(11) 0.0160(10) -0.0054(9) 0.0023(8) -0.0006(9)
O6 0.0141(11) 0.0387(16) 0.0159(11) -0.0026(11) 0.0020(9) -0.0052(10)
O7 0.0199(17) 0.0120(15) 0.037(2) 0.000 -0.0172(16) 0.000

loop_
_atom_type_symbol
_atom_type_description
_atom_type_scat_dispersion_real
_atom_type_scat_dispersion_imag
_atom_type_scat_source
O O 0.0106 0.0060 'International Tables Vol C Tables 4.2.6.8 and 6.1.1.4'
H H 0.0000 0.0000 'International Tables Vol C Tables 4.2.6.8 and 6.1.1.4'
Ga Ga 0.2307 1.6083 'International Tables Vol C Tables 4.2.6.8 and 6.1.1.4'
As As 0.0499 2.0058 'International Tables Vol C Tables 4.2.6.8 and 6.1.1.4'

loop_
_geom_angle_atom_site_label_1
_geom_angle_atom_site_label_2
_geom_angle_atom_site_label_3
_geom_angle_site_symmetry_1
_geom_angle_site_symmetry_3
_geom_angle
O1 As1 O1 . 7_565 110.44(18)
O1 As1 O2 . . 114.08(10)
O1 As1 O2 7_565 . 114.08(10)
O1 As1 O3 . . 110.02(11)
O1 As1 O3 7_565 . 110.02(11)
O2 As1 O3 . . 97.46(18)
O4 As2 O5 . . 122.69(12)
O4 As2 O6 . . 108.24(12)
O5 As2 O6 . . 107.23(13)
O4 As2 O7 . . 108.26(14)
O5 As2 O7 . . 104.62(15)
O6 As2 O7 . . 104.37(18)
O1 Ga1 O1 . 5_556 180.0
O1 Ga1 O4 . 5_656 90.31(10)
O1 Ga1 O4 5_556 5_656 89.69(10)
O1 Ga1 O4 . 1_455 89.69(10)
O1 Ga1 O4 5_556 1_455 90.31(10)
O4 Ga1 O4 5_656 1_455 180.00(13)
O1 Ga1 O5 . 5_556 88.79(10)
O1 Ga1 O5 5_556 5_556 91.21(10)
O4 Ga1 O5 5_656 5_556 90.02(10)
O4 Ga1 O5 1_455 5_556 89.98(10)
O1 Ga1 O5 . . 91.21(10)
O1 Ga1 O5 5_556 . 88.79(10)
O4 Ga1 O5 5_656 . 89.98(10)
O4 Ga1 O5 1_455 . 90.02(10)
O5 Ga1 O5 5_556 . 180.0
As1 O1 Ga1 . . 128.78(13)
As1 O3 H3 . . 120(7)
As2 O4 Ga1 . 1_655 132.90(13)
As2 O5 Ga1 . . 127.18(13)
As2 O6 H6 . . 111(5)
As2 O7 As2 . 7_565 133.7(2)

loop_
_geom_bond_atom_site_label_1
_geom_bond_atom_site_label_2
_geom_bond_site_symmetry_2
_geom_bond_distance
_geom_bond_publ_flag
As1 O1 7_565 1.663(2) y
As1 O1 . 1.663(2) y
As1 O2 . 1.700(4) y
As1 O3 . 1.704(4) y
As2 O4 . 1.642(2) y
As2 O5 . 1.645(2) y
As2 O6 . 1.720(3) y
As2 O7 . 1.7377(15) y
Ga1 O1 . 1.936(2) y
Ga1 O1 5_556 1.936(2) y
Ga1 O4 5_656 1.972(2) y
Ga1 O4 1_455 1.972(2) y
Ga1 O5 5_556 1.978(2) y
Ga1 O5 . 1.978(2) y
O3 H3 . 0.78(10) ?
O6 H6 . 0.87(7) ?

loop_
_geom_hbond_atom_site_label_D
_geom_hbond_atom_site_label_H
_geom_hbond_atom_site_label_A
_geom_hbond_site_symmetry_A
_geom_hbond_distance_DH
_geom_hbond_distance_HA
_geom_hbond_distance_DA
_geom_hbond_angle_DHA
O3 H3 O3 6_657 0.78(10) 2.06(10) 2.817(4) 164(10)
O6 H6 O5 6_656 0.87(7) 2.59(7) 3.052(3) 114(5)
O6 H6 O6 6_556 0.87(7) 1.99(7) 2.785(2) 151(6)
